data_1510063
loop_
_publ_author_name
'Kussmann, D.'
'Hoffmann, R.D.'
'Poettgen, R.'

_publ_section_title
;
 Syntheses and crystal structures of Ca Cu Ge, Ca Au In, and Ca Au Sn-
 three different superstructures of the K Hg2 type
;
_journal_name_full 'Zeitschrift fuer Anorganische und Allgemeine Chemie'
_journal_page_first 1727
_journal_page_last 1735
_journal_paper_doi 10.1002/(SICI)1521-3749(1998110)624:11<1727::AID-ZAAC1727>3.0.CO;2-0
_journal_volume 624
_journal_year 1998
_chemical_formula_sum 'Au Ca Sn'
_chemical_name_systematic 'Ca Au Sn'
_space_group_IT_number 62
_symmetry_space_group_name_Hall '-P 2ac 2n'
_symmetry_space_group_name_H-M 'P n m a'
_cell_angle_alpha 90
_cell_angle_beta 90
_cell_angle_gamma 90
_cell_formula_units_Z 20
_cell_length_a 36.903
_cell_length_b 4.705
_cell_length_c 8.136
_cell_volume 1412.642
_citation_journal_id_ASTM ZAACAB
_cod_data_source_file gold_106.cif
_cod_data_source_block Au1Ca1Sn1
_cod_original_formula_sum 'Au1 Ca1 Sn1'
_cod_database_code 1510063

loop_
_symmetry_equiv_pos_as_xyz
x,y,z
-x+1/2,-y,z+1/2
x+1/2,-y+1/2,-z+1/2
-x,y+1/2,-z
-x,-y,-z
x-1/2,y,-z-1/2
-x-1/2,y-1/2,z-1/2
x,-y-1/2,z

loop_
_atom_site_label
_atom_site_type_symbol
_atom_site_fract_x
_atom_site_fract_y
_atom_site_fract_z
_atom_site_occupancy
_atom_site_U_iso_or_equiv
Au5 Au 0.44424 0.25 0.0858 1 0.0
Sn3 Sn 0.23983 0.25 0.0883 1 0.0
Sn1 Sn 0.05964 0.25 0.4154 1 0.0
Ca1 Ca -0.0009 0.25 0.7152 1 0.0
Au4 Au 0.3558 0.25 0.0875 1 0.0
Ca4 Ca 0.3007 0.25 0.7917 1 0.0
Au2 Au 0.15979 0.25 0.0871 1 0.0
Au3 Au 0.25841 0.25 0.4153 1 0.0
Ca5 Ca 0.4 0.25 0.7109 1 0.0
Sn5 Sn 0.45908 0.25 0.415 1 0.0
Sn2 Sn 0.14007 0.25 0.416 1 0.0
Au1 Au 0.04032 0.25 0.085 1 0.0
Sn4 Sn 0.34075 0.25 0.4157 1 0.0
Ca3 Ca 0.2012 0.25 0.7104 1 0.0
Ca2 Ca 0.1005 0.25 0.7917 1 0.0
